data_2209277
loop_
_publ_author_name
'Guo, Hong-Xu'
'Lin, Hai-Bin'
'Wang, Qing-Hua'

_publ_section_title
;
 <i>cis</i>-Bis(2,2'-bipyridine)diiodocadmium(II)
;
_journal_coeditor_code OM2015
_journal_issue 6
_journal_name_full 'Acta Crystallographica Section E'
_journal_page_first m1239
_journal_page_last m1240
_journal_paper_doi 10.1107/S1600536806015893
_journal_volume 62
_journal_year 2006
_chemical_formula_iupac '[Cd I2 (C10 H8 N2)2]'
_chemical_formula_moiety 'C20 H16 Cd I2 N4'
_chemical_formula_sum 'C20 H16 Cd I2 N4'
_chemical_formula_weight 678.57
_chemical_name_systematic
;
cis-bis(2,2'-bipyridine)diiodocadmium(II)
;
_space_group_IT_number 15
_symmetry_cell_setting monoclinic
_symmetry_space_group_name_Hall '-C 2yc'
_symmetry_space_group_name_H-M 'C 1 2/c 1'
_atom_sites_solution_hydrogens geom
_atom_sites_solution_primary direct
_atom_sites_solution_secondary difmap
_audit_creation_method SHELXL-97
_cell_angle_alpha 90.00
_cell_angle_beta 109.642(2)
_cell_angle_gamma 90.00
_cell_formula_units_Z 8
_cell_length_a 16.6260(10)
_cell_length_b 15.7192(9)
_cell_length_c 17.8778(13)
_cell_measurement_reflns_used 18349
_cell_measurement_temperature 293(2)
_cell_measurement_theta_max 27.48
_cell_measurement_theta_min 2.42
_cell_volume 4400.4(5)
_computing_cell_refinement TEXRAY
_computing_data_collection 'TEXRAY (Molecular Structure Corporation, 1999)'
_computing_data_reduction 'TEXSAN (Molecular Structure Corporation, 1999)'
_computing_molecular_graphics 'ORTEX (McArdle, 1995)'
_computing_publication_material SHELXL97
_computing_structure_refinement 'SHELXL97 (Sheldrick, 1997)'
_computing_structure_solution 'SHELXS97 (Sheldrick, 1997)'
_diffrn_ambient_temperature 293(2)
_diffrn_measured_fraction_theta_full 0.990
_diffrn_measured_fraction_theta_max 0.990
_diffrn_measurement_device_type 'Rigaku Weissenberg IP'
_diffrn_measurement_method '\f? \w?'
_diffrn_radiation_monochromator graphite
_diffrn_radiation_source 'fine-focus sealed tube'
_diffrn_radiation_type MoK\a
_diffrn_radiation_wavelength 0.71073
_diffrn_reflns_av_R_equivalents 0.054
_diffrn_reflns_av_sigmaI/netI 0.0487
_diffrn_reflns_limit_h_max 21
_diffrn_reflns_limit_h_min 0
_diffrn_reflns_limit_k_max 20
_diffrn_reflns_limit_k_min 0
_diffrn_reflns_limit_l_max 21
_diffrn_reflns_limit_l_min -23
_diffrn_reflns_number 18349
_diffrn_reflns_theta_full 27.48
_diffrn_reflns_theta_max 27.48
_diffrn_reflns_theta_min 2.42
_diffrn_standards_decay_% 0
_diffrn_standards_interval_count 0
_diffrn_standards_interval_time 0
_diffrn_standards_number 0
_exptl_absorpt_coefficient_mu 3.810
_exptl_absorpt_correction_T_max 0.998
_exptl_absorpt_correction_T_min 0.713
_exptl_absorpt_correction_type psi-scan
_exptl_absorpt_process_details '(TEXRAY; Molecular Structure Corporation, 1999)'
_exptl_crystal_colour brown
_exptl_crystal_density_diffrn 2.049
_exptl_crystal_density_method 'not measured'
_exptl_crystal_description block
_exptl_crystal_F_000 2544
_exptl_crystal_size_max 0.40
_exptl_crystal_size_mid 0.20
_exptl_crystal_size_min 0.12
_refine_diff_density_max 1.175
_refine_diff_density_min -0.698
_refine_ls_extinction_method none
_refine_ls_goodness_of_fit_ref 1.014
_refine_ls_hydrogen_treatment constr
_refine_ls_matrix_type full
_refine_ls_number_parameters 239
_refine_ls_number_reflns 4660
_refine_ls_number_restraints 0
_refine_ls_restrained_S_all 1.014
_refine_ls_R_factor_all 0.0534
_refine_ls_R_factor_gt 0.0356
_refine_ls_shift/su_max 0.000
_refine_ls_shift/su_mean 0.000
_refine_ls_structure_factor_coef Fsqd
_refine_ls_weighting_details 'calc w=1/[\s^2^(Fo^2^)+(0.0546P)^2^+2.0186P] where P=(Fo^2^+2Fc^2^)/3'
_refine_ls_weighting_scheme calc
_refine_ls_wR_factor_gt 0.1039
_refine_ls_wR_factor_ref 0.1105
_reflns_number_gt 3343
_reflns_number_total 4660
_reflns_threshold_expression I>2\s(I)
_cod_data_source_file om2015.cif
_cod_data_source_block I
_cod_original_sg_symbol_H-M 'C 2/c'
_cod_database_code 2209277
_cod_database_fobs_code 2209277

loop_
_symmetry_equiv_pos_as_xyz
'x, y, z'
'-x, y, -z+1/2'
'x+1/2, y+1/2, z'
'-x+1/2, y+1/2, -z+1/2'
'-x, -y, -z'
'x, -y, z-1/2'
'-x+1/2, -y+1/2, -z'
'x+1/2, -y+1/2, z-1/2'

loop_
_atom_site_type_symbol
_atom_site_label
_atom_site_fract_x
_atom_site_fract_y
_atom_site_fract_z
_atom_site_U_iso_or_equiv
_atom_site_adp_type
_atom_site_calc_flag
_atom_site_refinement_flags
_atom_site_occupancy
Cd Cd1 0.25162(2) 0.45855(2) 0.11984(2) 0.03908(11) Uani d . 1
I I1 0.11801(3) 0.34745(3) 0.12452(3) 0.06339(14) Uani d . 1
I I2 0.37844(3) 0.34301(2) 0.11098(2) 0.05801(14) Uani d . 1
C C1 0.3826(3) 0.4665(4) 0.3039(3) 0.0557(14) Uani d . 1
H H1A 0.4058 0.4204 0.2856 0.067 Uiso calc R 1
C C2 0.4209(4) 0.4916(5) 0.3815(4) 0.0757(19) Uani d . 1
H H2A 0.4689 0.4636 0.4146 0.091 Uiso calc R 1
C C3 0.3866(4) 0.5584(5) 0.4085(4) 0.0756(19) Uani d . 1
H H3A 0.4103 0.5761 0.4610 0.091 Uiso calc R 1
C C4 0.3170(4) 0.5996(4) 0.3580(4) 0.0625(15) Uani d . 1
H H4A 0.2937 0.6459 0.3758 0.075 Uiso calc R 1
C C5 0.2814(3) 0.5720(3) 0.2801(3) 0.0452(11) Uani d . 1
C C6 0.2036(3) 0.6116(3) 0.2219(3) 0.0437(11) Uani d . 1
C C7 0.1656(4) 0.6820(4) 0.2424(4) 0.0667(17) Uani d . 1
H H7A 0.1889 0.7067 0.2923 0.080 Uiso calc R 1
C C8 0.0923(4) 0.7150(4) 0.1876(4) 0.0661(17) Uani d . 1
H H8A 0.0659 0.7623 0.2004 0.079 Uiso calc R 1
C C9 0.0591(4) 0.6777(4) 0.1148(4) 0.0542(14) Uani d . 1
H H9A 0.0095 0.6985 0.0772 0.065 Uiso calc R 1
C C10 0.1008(3) 0.6089(4) 0.0989(3) 0.0513(13) Uani d . 1
H H10A 0.0785 0.5834 0.0493 0.062 Uiso calc R 1
C C11 0.3949(4) 0.6186(5) 0.1421(4) 0.0740(19) Uani d . 1
H H11A 0.4148 0.5959 0.1931 0.089 Uiso calc R 1
C C12 0.4358(5) 0.6884(5) 0.1263(5) 0.082(2) Uani d . 1
H H12A 0.4825 0.7128 0.1649 0.099 Uiso calc R 1
C C13 0.4044(5) 0.7206(6) 0.0504(5) 0.095(2) Uiso d . 1
H H13A 0.4295 0.7684 0.0370 0.113 Uiso calc R 1
C C14 0.3363(5) 0.6824(5) -0.0056(5) 0.093(2) Uani d . 1
H H14A 0.3151 0.7041 -0.0570 0.112 Uiso calc R 1
C C15 0.2997(3) 0.6116(3) 0.0149(4) 0.0536(13) Uani d . 1
C C16 0.2262(3) 0.5665(3) -0.0430(3) 0.0502(12) Uani d . 1
C C17 0.1905(4) 0.5909(5) -0.1225(4) 0.0718(18) Uani d . 1
H H17A 0.2124 0.6375 -0.1413 0.086 Uiso calc R 1
C C18 0.1231(4) 0.5458(5) -0.1729(4) 0.080(2) Uani d . 1
H H18A 0.0981 0.5624 -0.2256 0.096 Uiso calc R 1
C C19 0.0939(4) 0.4774(5) -0.1448(4) 0.078(2) Uani d . 1
H H19A 0.0484 0.4460 -0.1778 0.094 Uiso calc R 1
C C20 0.1322(4) 0.4547(5) -0.0667(3) 0.0662(16) Uani d . 1
H H20A 0.1129 0.4062 -0.0482 0.079 Uiso calc R 1
N N1 0.3145(2) 0.5043(3) 0.2536(2) 0.0436(9) Uani d . 1
N N2 0.1720(3) 0.5764(2) 0.1507(2) 0.0434(9) Uani d . 1
N N3 0.3278(3) 0.5813(3) 0.0883(3) 0.0535(11) Uani d . 1
N N4 0.1954(3) 0.4987(3) -0.0163(3) 0.0501(10) Uani d . 1

loop_
_atom_site_aniso_label
_atom_site_aniso_U_11
_atom_site_aniso_U_22
_atom_site_aniso_U_33
_atom_site_aniso_U_12
_atom_site_aniso_U_13
_atom_site_aniso_U_23
Cd1 0.0400(2) 0.03946(19) 0.0362(2) -0.00101(16) 0.01075(15) -0.00059(14)
I1 0.0654(3) 0.0625(2) 0.0699(3) -0.0253(2) 0.0328(2) -0.01288(19)
I2 0.0603(2) 0.0587(2) 0.0633(3) 0.01757(19) 0.0316(2) 0.01255(18)
C1 0.049(3) 0.064(3) 0.048(3) 0.016(3) 0.008(2) -0.001(3)
C2 0.066(4) 0.101(5) 0.045(3) 0.031(4) -0.001(3) -0.002(4)
C3 0.070(4) 0.097(5) 0.040(3) 0.010(4) -0.007(3) -0.015(3)
C4 0.064(4) 0.071(4) 0.046(3) 0.005(3) 0.008(3) -0.020(3)
C5 0.043(3) 0.048(3) 0.040(3) 0.001(2) 0.009(2) -0.007(2)
C6 0.044(3) 0.038(2) 0.047(3) -0.002(2) 0.013(2) -0.004(2)
C7 0.071(4) 0.057(3) 0.065(4) 0.015(3) 0.013(3) -0.017(3)
C8 0.064(4) 0.051(3) 0.078(5) 0.014(3) 0.017(3) -0.012(3)
C9 0.046(3) 0.049(3) 0.065(4) 0.015(3) 0.015(3) 0.009(3)
C10 0.039(3) 0.060(3) 0.048(3) 0.000(3) 0.006(2) 0.000(3)
C11 0.062(4) 0.089(5) 0.063(4) -0.034(4) 0.010(3) 0.010(4)
C12 0.084(5) 0.078(5) 0.079(5) -0.035(4) 0.020(4) -0.001(4)
C14 0.103(6) 0.095(5) 0.072(5) -0.040(5) 0.017(4) 0.025(4)
C15 0.053(3) 0.049(3) 0.062(4) -0.005(3) 0.025(3) 0.008(3)
C16 0.049(3) 0.057(3) 0.046(3) 0.000(3) 0.018(2) 0.009(2)
C17 0.081(4) 0.081(4) 0.053(4) -0.003(4) 0.022(3) 0.019(3)
C18 0.081(5) 0.114(6) 0.040(3) 0.002(5) 0.011(3) 0.015(4)
C19 0.068(4) 0.114(6) 0.046(4) -0.022(4) 0.011(3) -0.004(4)
C20 0.064(4) 0.089(4) 0.044(3) -0.022(4) 0.015(3) 0.000(3)
N1 0.039(2) 0.045(2) 0.043(2) 0.0050(19) 0.0082(18) -0.0030(19)
N2 0.042(2) 0.039(2) 0.045(2) 0.0028(19) 0.0098(19) -0.0053(18)
N3 0.051(3) 0.057(3) 0.051(3) -0.009(2) 0.015(2) 0.009(2)
N4 0.049(2) 0.058(3) 0.043(2) -0.005(2) 0.015(2) 0.004(2)

loop_
_atom_type_symbol
_atom_type_description
_atom_type_scat_dispersion_real
_atom_type_scat_dispersion_imag
_atom_type_scat_source
C C 0.0033 0.0016 'International Tables Vol C Tables 4.2.6.8 and 6.1.1.4'
H H 0.0000 0.0000 'International Tables Vol C Tables 4.2.6.8 and 6.1.1.4'
N N 0.0061 0.0033 'International Tables Vol C Tables 4.2.6.8 and 6.1.1.4'
Cd Cd -0.8075 1.2024 'International Tables Vol C Tables 4.2.6.8 and 6.1.1.4'
I I -0.4742 1.8119 'International Tables Vol C Tables 4.2.6.8 and 6.1.1.4'

loop_
_geom_angle_atom_site_label_1
_geom_angle_atom_site_label_2
_geom_angle_atom_site_label_3
_geom_angle
_geom_angle_publ_flag
N1 Cd1 N4 146.84(15) yes
N1 Cd1 N2 68.39(14) yes
N4 Cd1 N2 88.50(15) yes
N1 Cd1 N3 84.71(15) yes
N4 Cd1 N3 67.37(15) yes
N2 Cd1 N3 79.56(15) yes
N1 Cd1 I2 99.61(9) yes
N4 Cd1 I2 99.02(10) yes
N2 Cd1 I2 165.87(10) yes
N3 Cd1 I2 92.25(11) yes
N1 Cd1 I1 103.85(10) yes
N4 Cd1 I1 98.67(10) yes
N2 Cd1 I1 88.33(9) yes
N3 Cd1 I1 161.53(11) yes
I2 Cd1 I1 102.208(17) yes
C6 N2 C10 118.6(4) no
C6 N2 Cd1 117.7(3) no
C10 N2 Cd1 123.7(3) no
C1 N1 C5 118.0(5) no
C1 N1 Cd1 122.2(3) no
C5 N1 Cd1 119.8(3) no
C20 N4 C16 118.9(5) no
C20 N4 Cd1 120.4(4) no
C16 N4 Cd1 120.7(4) no
C15 N3 C11 119.1(5) no
C15 N3 Cd1 118.0(4) no
C11 N3 Cd1 123.0(4) no
N1 C5 C4 120.7(5) no
N1 C5 C6 116.3(4) no
C4 C5 C6 123.0(5) no
C2 C3 C4 119.7(6) no
C2 C3 H3A 120.2 no
C4 C3 H3A 120.2 no
N2 C6 C7 121.3(5) no
N2 C6 C5 117.7(4) no
C7 C6 C5 121.0(5) no
N4 C20 C19 123.1(6) no
N4 C20 H20A 118.4 no
C19 C20 H20A 118.4 no
C8 C7 C6 119.1(6) no
C8 C7 H7A 120.5 no
C6 C7 H7A 120.5 no
N2 C10 C9 123.6(5) no
N2 C10 H10A 118.2 no
C9 C10 H10A 118.2 no
C8 C9 C10 117.9(6) no
C8 C9 H9A 121.1 no
C10 C9 H9A 121.1 no
N1 C1 C2 123.7(5) no
N1 C1 H1A 118.2 no
C2 C1 H1A 118.2 no
C9 C8 C7 119.5(5) no
C9 C8 H8A 120.2 no
C7 C8 H8A 120.2 no
C3 C2 C1 118.2(6) no
C3 C2 H2A 120.9 no
C1 C2 H2A 120.9 no
C3 C4 C5 119.7(6) no
C3 C4 H4A 120.2 no
C5 C4 H4A 120.2 no
N3 C11 C12 123.6(7) no
N3 C11 H11A 118.2 no
C12 C11 H11A 118.2 no
N4 C16 C17 120.0(5) no
N4 C16 C15 117.1(5) no
C17 C16 C15 123.0(5) no
N3 C15 C14 121.0(6) no
N3 C15 C16 116.8(5) no
C14 C15 C16 122.2(6) no
C11 C12 C13 116.6(7) no
C11 C12 H12A 121.7 no
C13 C12 H12A 121.7 no
C19 C18 C17 119.0(6) no
C19 C18 H18A 120.5 no
C17 C18 H18A 120.5 no
C18 C17 C16 119.9(6) no
C18 C17 H17A 120.0 no
C16 C17 H17A 120.0 no
C14 C13 C12 120.4(8) no
C14 C13 H13A 119.8 no
C12 C13 H13A 119.8 no
C13 C14 C15 119.2(7) no
C13 C14 H14A 120.4 no
C15 C14 H14A 120.4 no
C18 C19 C20 119.0(7) no
C18 C19 H19A 120.5 no
C20 C19 H19A 120.5 no

loop_
_geom_bond_atom_site_label_1
_geom_bond_atom_site_label_2
_geom_bond_distance
_geom_bond_publ_flag
Cd1 N1 2.377(4) yes
Cd1 N4 2.380(4) yes
Cd1 N2 2.445(4) yes
Cd1 N3 2.475(4) yes
Cd1 I2 2.8274(5) yes
Cd1 I1 2.8490(5) yes
N2 C6 1.325(6) no
N2 C10 1.336(6) no
N1 C1 1.327(6) no
N1 C5 1.354(6) no
N4 C20 1.326(7) no
N4 C16 1.337(6) no
N3 C15 1.325(7) no
N3 C11 1.339(8) no
C5 C4 1.388(7) no
C5 C6 1.496(7) no
C3 C2 1.358(9) no
C3 C4 1.367(8) no
C3 H3A 0.9300 no
C6 C7 1.383(7) no
C20 C19 1.373(8) no
C20 H20A 0.9300 no
C7 C8 1.382(9) no
C7 H7A 0.9300 no
C10 C9 1.366(8) no
C10 H10A 0.9300 no
C9 C8 1.363(8) no
C9 H9A 0.9300 no
C1 C2 1.376(8) no
C1 H1A 0.9300 no
C8 H8A 0.9300 no
C2 H2A 0.9300 no
C4 H4A 0.9300 no
C11 C12 1.370(9) no
C11 H11A 0.9300 no
C16 C17 1.398(8) no
C16 C15 1.490(8) no
C15 C14 1.376(8) no
C12 C13 1.376(11) no
C12 H12A 0.9300 no
C18 C19 1.344(9) no
C18 C17 1.375(9) no
C18 H18A 0.9300 no
C17 H17A 0.9300 no
C13 C14 1.372(11) no
C13 H13A 0.9300 no
C14 H14A 0.9300 no
C19 H19A 0.9300 no

loop_
_geom_torsion_atom_site_label_1
_geom_torsion_atom_site_label_2
_geom_torsion_atom_site_label_3
_geom_torsion_atom_site_label_4
_geom_torsion
N1 Cd1 N2 C6 4.4(3)
N4 Cd1 N2 C6 -151.2(4)
N3 Cd1 N2 C6 -84.0(4)
I2 Cd1 N2 C6 -28.6(7)
I1 Cd1 N2 C6 110.0(3)
N1 Cd1 N2 C10 -178.4(4)
N4 Cd1 N2 C10 25.9(4)
N3 Cd1 N2 C10 93.2(4)
I2 Cd1 N2 C10 148.6(3)
I1 Cd1 N2 C10 -72.8(4)
N4 Cd1 N1 C1 -133.4(4)
N2 Cd1 N1 C1 177.7(4)
N3 Cd1 N1 C1 -101.4(4)
I2 Cd1 N1 C1 -10.0(4)
I1 Cd1 N1 C1 95.2(4)
N4 Cd1 N1 C5 45.5(4)
N2 Cd1 N1 C5 -3.3(3)
N3 Cd1 N1 C5 77.5(4)
I2 Cd1 N1 C5 168.9(3)
I1 Cd1 N1 C5 -85.9(4)
N1 Cd1 N4 C20 -147.6(4)
N2 Cd1 N4 C20 -103.1(4)
N3 Cd1 N4 C20 177.5(5)
I2 Cd1 N4 C20 88.9(4)
I1 Cd1 N4 C20 -15.1(4)
N1 Cd1 N4 C16 31.5(5)
N2 Cd1 N4 C16 76.0(4)
N3 Cd1 N4 C16 -3.4(4)
I2 Cd1 N4 C16 -92.0(4)
I1 Cd1 N4 C16 164.0(4)
N1 Cd1 N3 C15 -158.8(4)
N4 Cd1 N3 C15 2.9(4)
N2 Cd1 N3 C15 -89.8(4)
I2 Cd1 N3 C15 101.7(4)
I1 Cd1 N3 C15 -40.0(7)
N1 Cd1 N3 C11 20.2(5)
N4 Cd1 N3 C11 -178.1(5)
N2 Cd1 N3 C11 89.1(5)
I2 Cd1 N3 C11 -79.3(5)
I1 Cd1 N3 C11 139.0(5)
C1 N1 C5 C4 -1.2(7)
Cd1 N1 C5 C4 179.9(4)
C1 N1 C5 C6 -178.9(4)
Cd1 N1 C5 C6 2.2(6)
C10 N2 C6 C7 -1.5(8)
Cd1 N2 C6 C7 175.8(4)
C10 N2 C6 C5 177.6(4)
Cd1 N2 C6 C5 -5.0(6)
N1 C5 C6 N2 2.0(7)
C4 C5 C6 N2 -175.6(5)
N1 C5 C6 C7 -178.9(5)
C4 C5 C6 C7 3.5(8)
C16 N4 C20 C19 -2.9(9)
Cd1 N4 C20 C19 176.2(5)
N2 C6 C7 C8 1.1(9)
C5 C6 C7 C8 -178.0(5)
C6 N2 C10 C9 0.9(8)
Cd1 N2 C10 C9 -176.2(4)
N2 C10 C9 C8 0.1(9)
C5 N1 C1 C2 0.7(8)
Cd1 N1 C1 C2 179.6(5)
C10 C9 C8 C7 -0.6(9)
C6 C7 C8 C9 0.0(10)
C4 C3 C2 C1 -1.4(11)
N1 C1 C2 C3 0.6(11)
C2 C3 C4 C5 0.9(11)
N1 C5 C4 C3 0.4(9)
C6 C5 C4 C3 177.9(6)
C15 N3 C11 C12 1.4(11)
Cd1 N3 C11 C12 -177.6(6)
C20 N4 C16 C17 1.3(8)
Cd1 N4 C16 C17 -177.8(4)
C20 N4 C16 C15 -177.4(5)
Cd1 N4 C16 C15 3.5(6)
C11 N3 C15 C14 -2.4(10)
Cd1 N3 C15 C14 176.7(5)
C11 N3 C15 C16 178.7(5)
Cd1 N3 C15 C16 -2.3(6)
N4 C16 C15 N3 -0.7(7)
C17 C16 C15 N3 -179.2(6)
N4 C16 C15 C14 -179.6(6)
C17 C16 C15 C14 1.8(9)
N3 C11 C12 C13 0.3(12)
C19 C18 C17 C16 -1.5(11)
N4 C16 C17 C18 0.9(10)
C15 C16 C17 C18 179.5(6)
C11 C12 C13 C14 -1.0(13)
C12 C13 C14 C15 0.1(13)
N3 C15 C14 C13 1.7(11)
C16 C15 C14 C13 -179.4(7)
C17 C18 C19 C20 0.0(11)
N4 C20 C19 C18 2.2(11)
